data_7118464
loop_
_publ_author_name
'Copley, Graeme'
'Oh, Juwon'
'Yoshida, Kota'
'Shimizu, Daiki'
'Kim, Dongho'
'Osuka, Atsuhiro'

_publ_section_title
;
 Intramolecular electron transfer reactions in
 meso-(4-nitrophenyl)-substituted subporphyrins.
;
_journal_issue 7
_journal_name_full 'Chemical communications (Cambridge, England)'
_journal_page_first 1424
_journal_page_last 1427
_journal_paper_doi 10.1039/c5cc09005a
_journal_volume 52
_journal_year 2016
_chemical_formula_moiety '2(C36 H27 B N4 O3), 3(C6H6)'
_chemical_formula_sum 'C90 H72 B2 N8 O6'
_chemical_formula_weight 1383.18
_chemical_name_common 'para nitro phenyl subp'
_chemical_name_systematic tict1
_space_group_crystal_system triclinic
_space_group_IT_number 2
_space_group_name_Hall '-P 1'
_space_group_name_H-M_alt 'P -1'
_symmetry_space_group_name_Hall '-P 1'
_symmetry_space_group_name_H-M 'P -1'
_atom_sites_solution_hydrogens geom
_audit_creation_method SHELXL-2014/7
_audit_update_record
;
2015-10-03 deposited with the CCDC.
2015-11-20 downloaded from the CCDC.
;
_cell_angle_alpha 87.755(16)
_cell_angle_beta 69.970(12)
_cell_angle_gamma 89.95(2)
_cell_formula_units_Z 2
_cell_length_a 14.124(3)
_cell_length_b 15.235(4)
_cell_length_c 17.465(3)
_cell_measurement_reflns_used 2383
_cell_measurement_temperature 93(2)
_cell_measurement_theta_max 68.2
_cell_measurement_theta_min 25.2
_cell_volume 3527.8(14)
_computing_structure_refinement 'SHELXL-2014/7 (Sheldrick, 2014)'
_diffrn_ambient_temperature 93(2)
_diffrn_detector_area_resol_mean 5.8140
_diffrn_measured_fraction_theta_full 0.970
_diffrn_measured_fraction_theta_max 0.968
_diffrn_measurement_device_type 'Rigaku XtaLAB P200'
_diffrn_measurement_method \w
_diffrn_radiation_type CuK\a
_diffrn_radiation_wavelength 1.54187
_diffrn_reflns_av_R_equivalents 0.0853
_diffrn_reflns_av_unetI/netI 0.0725
_diffrn_reflns_laue_measured_fraction_full 0.970
_diffrn_reflns_laue_measured_fraction_max 0.968
_diffrn_reflns_limit_h_max 16
_diffrn_reflns_limit_h_min -16
_diffrn_reflns_limit_k_max 18
_diffrn_reflns_limit_k_min -18
_diffrn_reflns_limit_l_max 21
_diffrn_reflns_limit_l_min -20
_diffrn_reflns_number 45334
_diffrn_reflns_point_group_measured_fraction_full 0.970
_diffrn_reflns_point_group_measured_fraction_max 0.968
_diffrn_reflns_theta_full 67.687
_diffrn_reflns_theta_max 68.103
_diffrn_reflns_theta_min 6.667
_exptl_absorpt_coefficient_mu 0.648
_exptl_absorpt_correction_type multi-scan
_exptl_crystal_colour orange
_exptl_crystal_density_diffrn 1.302
_exptl_crystal_description prism
_exptl_crystal_F_000 1452.0
_exptl_crystal_preparation Luminescent
_exptl_crystal_recrystallization_method 'Vapour Deposition'
_exptl_crystal_size_max 0.200
_exptl_crystal_size_mid 0.050
_exptl_crystal_size_min 0.010
_exptl_transmission_factor_max 0.994
_exptl_transmission_factor_min 0.965
_refine_diff_density_max 0.800
_refine_diff_density_min -0.514
_refine_diff_density_rms 0.155
_refine_ls_extinction_method none
_refine_ls_goodness_of_fit_ref 1.084
_refine_ls_hydrogen_treatment constr
_refine_ls_matrix_type full
_refine_ls_number_parameters 972
_refine_ls_number_reflns 12443
_refine_ls_number_restraints 0
_refine_ls_restrained_S_all 1.084
_refine_ls_R_factor_all 0.1453
_refine_ls_R_factor_gt 0.1084
_refine_ls_shift/su_max 0.000
_refine_ls_shift/su_mean 0.000
_refine_ls_structure_factor_coef Fsqd
_refine_ls_weighting_details 'w=1/[\s^2^(Fo^2^)+(0.2000P)^2^] where P=(Fo^2^+2Fc^2^)/3'
_refine_ls_weighting_scheme calc
_refine_ls_wR_factor_gt 0.2670
_refine_ls_wR_factor_ref 0.2952
_reflns_Friedel_coverage 0.000
_reflns_number_gt 7919
_reflns_number_total 12443
_reflns_threshold_expression 'I > 2\s(I)'
_cod_data_source_file c5cc09005a2.cif
_cod_data_source_block 50910gc
_cod_database_code 7118464
_shelx_shelxl_version_number 2014/7
_shelx_space_group_comment
;
The symmetry employed for this shelxl refinement is uniquely defined
by the following loop, which should always be used as a source of
symmetry information in preference to the above space-group names.
They are only intended as comments.
;
_shelx_estimated_absorpt_t_min 0.890
_shelx_estimated_absorpt_t_max 0.994

loop_
_space_group_symop_operation_xyz
'x, y, z'
'-x, -y, -z'

loop_
_atom_site_label
_atom_site_type_symbol
_atom_site_fract_x
_atom_site_fract_y
_atom_site_fract_z
_atom_site_U_iso_or_equiv
_atom_site_adp_type
_atom_site_occupancy
_atom_site_site_symmetry_order
_atom_site_calc_flag
_atom_site_refinement_flags_posn
_atom_site_refinement_flags_adp
_atom_site_refinement_flags_occupancy
_atom_site_disorder_assembly
_atom_site_disorder_group
O5 O 0.91677(19) 0.67646(18) 0.07079(18) 0.0245(6) Uani 1 1 d . . . . .
N3 N 1.0545(2) 0.7042(2) 0.1255(2) 0.0186(7) Uani 1 1 d . . . . .
N4 N 0.8935(2) 0.7689(2) 0.1841(2) 0.0199(7) Uani 1 1 d . . . . .
N5 N 0.9144(2) 0.6167(2) 0.2062(2) 0.0216(7) Uani 1 1 d . . . . .
C17 C 1.2164(3) 0.6806(2) 0.1021(2) 0.0181(8) Uani 1 1 d . . . . .
H1 H 1.2785 0.6517 0.0941 0.022 Uiso 1 1 calc R U . . .
C18 C 1.0998(3) 0.7853(2) 0.1087(2) 0.0206(8) Uani 1 1 d . . . . .
C19 C 0.8173(3) 0.5211(3) 0.3002(3) 0.0259(9) Uani 1 1 d . . . . .
H2 H 0.7598 0.4933 0.3393 0.031 Uiso 1 1 calc R U . . .
N1 N 0.3415(3) 0.6626(3) 0.4788(3) 0.0362(9) Uani 1 1 d . . . . .
C21 C 0.6516(3) 0.6795(3) 0.3354(3) 0.0210(8) Uani 1 1 d . . . . .
C22 C 0.9356(3) 0.8514(2) 0.1722(2) 0.0193(8) Uani 1 1 d . . . . .
C23 C 0.7803(3) 0.8552(3) 0.2689(3) 0.0216(9) Uani 1 1 d . . . . .
H3 H 0.7202 0.8756 0.3081 0.026 Uiso 1 1 calc R U . . .
C24 C 0.8000(3) 0.7663(3) 0.2463(3) 0.0210(9) Uani 1 1 d . . . . .
C25 C 1.0814(3) 0.5574(2) 0.1685(3) 0.0209(9) Uani 1 1 d . . . . .
C26 C 0.7586(3) 0.6831(3) 0.2805(2) 0.0199(8) Uani 1 1 d . . . . .
C27 C 0.8205(3) 0.6075(3) 0.2634(3) 0.0224(9) Uani 1 1 d . . . . .
C28 C 1.1529(3) 0.4898(2) 0.1775(3) 0.0221(9) Uani 1 1 d . . . . .
C29 C 1.3013(3) 0.4028(3) 0.1179(3) 0.0272(10) Uani 1 1 d . . . . .
H4 H 1.3554 0.3864 0.0710 0.033 Uiso 1 1 calc R U . . .
C30 C 0.6186(3) 0.6282(3) 0.4077(3) 0.0272(9) Uani 1 1 d . . . . .
H5 H 0.6663 0.5962 0.4245 0.033 Uiso 1 1 calc R U . . .
C31 C 1.0417(3) 0.8620(2) 0.1273(2) 0.0191(8) Uani 1 1 d . . . . .
C32 C 1.2062(3) 0.7685(3) 0.0893(2) 0.0201(8) Uani 1 1 d . . . . .
H6 H 1.2593 0.8110 0.0710 0.024 Uiso 1 1 calc R U . . .
C33 C 1.0847(3) 0.9512(3) 0.1155(2) 0.0206(8) Uani 1 1 d . . . . .
C34 C 1.2927(3) 0.3649(3) 0.1933(3) 0.0287(10) Uani 1 1 d . . . . .
C35 C 1.1199(3) 0.6391(3) 0.1292(3) 0.0220(9) Uani 1 1 d . . . . .
C36 C 1.1452(3) 0.4535(3) 0.2532(3) 0.0262(9) Uani 1 1 d . . . . .
H7 H 1.0920 0.4705 0.3003 0.031 Uiso 1 1 calc R U . . .
C37 C 0.4790(3) 0.7235(3) 0.3597(3) 0.0258(9) Uani 1 1 d . . . . .
H8 H 0.4309 0.7560 0.3438 0.031 Uiso 1 1 calc R U . . .
C38 C 1.0387(3) 1.0198(3) 0.0870(3) 0.0233(9) Uani 1 1 d . . . . .
H9 H 0.9818 1.0073 0.0718 0.028 Uiso 1 1 calc R U . . .
C39 C 0.9765(3) 0.5483(3) 0.2106(3) 0.0222(9) Uani 1 1 d . . . . .
C40 C 1.1721(3) 0.9713(3) 0.1338(3) 0.0242(9) Uani 1 1 d . . . . .
H10 H 1.2077 0.9258 0.1505 0.029 Uiso 1 1 calc R U . . .
O1 O 0.3157(3) 0.6093(3) 0.5354(3) 0.0631(12) Uani 1 1 d . . . . .
C42 C 0.8619(3) 0.9066(3) 0.2249(3) 0.0231(9) Uani 1 1 d . . . . .
H11 H 0.8684 0.9682 0.2287 0.028 Uiso 1 1 calc R U . . .
C43 C 0.5801(3) 0.7283(3) 0.3129(3) 0.0231(9) Uani 1 1 d . . . . .
H12 H 0.6016 0.7653 0.2649 0.028 Uiso 1 1 calc R U . . .
O2 O 0.2833(3) 0.7082(3) 0.4567(3) 0.0618(11) Uani 1 1 d . . . . .
C45 C 0.4491(3) 0.6703(3) 0.4300(3) 0.0265(9) Uani 1 1 d . . . . .
C46 C 1.2052(3) 1.0570(3) 0.1273(3) 0.0279(10) Uani 1 1 d . . . . .
H13 H 1.2635 1.0696 0.1405 0.034 Uiso 1 1 calc R U . . .
C47 C 0.9113(3) 0.4856(3) 0.2693(3) 0.0259(9) Uani 1 1 d . . . . .
H14 H 0.9304 0.4294 0.2840 0.031 Uiso 1 1 calc R U . . .
C48 C 1.1569(3) 1.1257(3) 0.1022(3) 0.0283(10) Uani 1 1 d . . . . .
C49 C 1.2324(3) 0.4643(3) 0.1093(3) 0.0241(9) Uani 1 1 d . . . . .
H15 H 1.2395 0.4890 0.0568 0.029 Uiso 1 1 calc R U . . .
C50 C 1.0733(3) 1.1051(3) 0.0802(3) 0.0269(9) Uani 1 1 d . . . . .
H16 H 1.0403 1.1504 0.0606 0.032 Uiso 1 1 calc R U . . .
C51 C 0.5174(3) 0.6230(3) 0.4555(3) 0.0275(9) Uani 1 1 d . . . . .
H17 H 0.4955 0.5878 0.5047 0.033 Uiso 1 1 calc R U . . .
C52 C 1.1883(4) 1.2192(3) 0.1030(3) 0.0375(12) Uani 1 1 d . . . . .
H18 H 1.1659 1.2382 0.1594 0.056 Uiso 1 1 calc R U . . .
H19 H 1.1578 1.2564 0.0710 0.056 Uiso 1 1 calc R U . . .
H20 H 1.2619 1.2244 0.0793 0.056 Uiso 1 1 calc R U . . .
C53 C 1.3660(4) 0.2956(3) 0.2017(3) 0.0390(12) Uani 1 1 d . . . . .
H21 H 1.4167 0.3227 0.2204 0.058 Uiso 1 1 calc R U . . .
H22 H 1.3993 0.2700 0.1487 0.058 Uiso 1 1 calc R U . . .
H23 H 1.3293 0.2494 0.2413 0.058 Uiso 1 1 calc R U . . .
C54 C 1.2151(3) 0.3918(3) 0.2609(3) 0.0282(10) Uani 1 1 d . . . . .
H24 H 1.2093 0.3680 0.3134 0.034 Uiso 1 1 calc R U . . .
C55 C 0.9582(3) 0.6063(3) 0.0222(3) 0.0343(11) Uani 1 1 d . . . . .
H25 H 1.0319 0.6106 0.0039 0.051 Uiso 1 1 calc R U . . .
H26 H 0.9364 0.6080 -0.0254 0.051 Uiso 1 1 calc R U . . .
H27 H 0.9356 0.5510 0.0537 0.051 Uiso 1 1 calc R U . . .
B1 B 0.9430(3) 0.6897(3) 0.1419(3) 0.0217(10) Uani 1 1 d . . . . .
O6 O 0.4183(2) 0.8663(2) 0.07188(18) 0.0288(7) Uani 1 1 d . . . . .
N6 N 0.5528(2) 0.8268(2) 0.1267(2) 0.0188(7) Uani 1 1 d . . . . .
N7 N 0.4137(2) 0.9077(2) 0.2074(2) 0.0198(7) Uani 1 1 d . . . . .
N8 N 0.3923(2) 0.7578(2) 0.1841(2) 0.0203(7) Uani 1 1 d . . . . .
C66 C 0.5988(3) 0.7472(2) 0.1106(2) 0.0202(8) Uani 1 1 d . . . . .
C67 C 0.7162(3) 0.8530(3) 0.1034(2) 0.0209(8) Uani 1 1 d . . . . .
H28 H 0.7781 0.8829 0.0950 0.025 Uiso 1 1 calc R U . . .
C68 C 0.1509(3) 0.8351(3) 0.3354(3) 0.0222(9) Uani 1 1 d . . . . .
C69 C 0.5798(3) 0.9705(3) 0.1694(3) 0.0213(9) Uani 1 1 d . . . . .
C70 C 0.2996(3) 0.7559(3) 0.2456(3) 0.0198(8) Uani 1 1 d . . . . .
C71 C 0.3196(3) 0.9126(3) 0.2647(3) 0.0219(9) Uani 1 1 d . . . . .
N2 N -0.1593(3) 0.8394(3) 0.4796(3) 0.0362(9) Uani 1 1 d . . . . .
C73 C 0.4340(3) 0.6767(2) 0.1725(3) 0.0213(9) Uani 1 1 d . . . . .
C74 C 0.2796(3) 0.6647(2) 0.2686(3) 0.0216(9) Uani 1 1 d . . . . .
H29 H 0.2194 0.6413 0.3080 0.026 Uiso 1 1 calc R U . . .
C75 C 0.5399(3) 0.6696(2) 0.1293(2) 0.0201(8) Uani 1 1 d . . . . .
C76 C 0.7062(3) 0.7662(2) 0.0919(2) 0.0186(8) Uani 1 1 d . . . . .
H30 H 0.7594 0.7253 0.0749 0.022 Uiso 1 1 calc R U . . .
C77 C 0.7033(3) 0.4744(3) 0.1299(3) 0.0278(9) Uani 1 1 d . . . . .
H31 H 0.7613 0.4609 0.1437 0.033 Uiso 1 1 calc R U . . .
C78 C 0.3168(3) 0.9955(3) 0.3009(3) 0.0253(9) Uani 1 1 d . . . . .
H32 H 0.2597 1.0201 0.3402 0.030 Uiso 1 1 calc R U . . .
C79 C 0.2564(3) 0.8356(3) 0.2803(3) 0.0219(9) Uani 1 1 d . . . . .
C80 C 0.5836(3) 0.5811(2) 0.1172(2) 0.0197(8) Uani 1 1 d . . . . .
C81 C 0.7948(3) 1.1598(3) 0.1896(3) 0.0295(10) Uani 1 1 d . . . . .
O3 O -0.2175(3) 0.7969(3) 0.4563(3) 0.0591(11) Uani 1 1 d . . . . .
C83 C 0.1185(3) 0.8794(3) 0.4077(3) 0.0248(9) Uani 1 1 d . . . . .
H33 H 0.1666 0.9094 0.4245 0.030 Uiso 1 1 calc R U . . .
C84 C 0.8031(3) 1.1274(3) 0.1150(3) 0.0263(9) Uani 1 1 d . . . . .
H34 H 0.8576 1.1465 0.0677 0.032 Uiso 1 1 calc R U . . .
C85 C 0.6192(3) 0.8920(2) 0.1298(3) 0.0207(8) Uani 1 1 d . . . . .
C86 C 0.5364(3) 0.5151(3) 0.0892(3) 0.0258(9) Uani 1 1 d . . . . .
H35 H 0.4793 0.5288 0.0743 0.031 Uiso 1 1 calc R U . . .
C87 C 0.0797(3) 0.7881(3) 0.3127(3) 0.0222(9) Uani 1 1 d . . . . .
H36 H 0.1013 0.7553 0.2647 0.027 Uiso 1 1 calc R U . . .
C88 C 0.4754(3) 0.9765(3) 0.2111(3) 0.0226(9) Uani 1 1 d . . . . .
C89 C 0.0175(3) 0.8806(3) 0.4559(3) 0.0265(9) Uani 1 1 d . . . . .
H37 H -0.0041 0.9115 0.5051 0.032 Uiso 1 1 calc R U . . .
O4 O -0.1850(3) 0.8858(3) 0.5374(3) 0.0594(11) Uani 1 1 d . . . . .
C91 C 0.6458(3) 1.0682(3) 0.2524(3) 0.0242(9) Uani 1 1 d . . . . .
H38 H 0.5926 1.0481 0.3000 0.029 Uiso 1 1 calc R U . . .
C92 C 0.4115(3) 1.0335(3) 0.2690(3) 0.0250(9) Uani 1 1 d . . . . .
H39 H 0.4309 1.0886 0.2831 0.030 Uiso 1 1 calc R U . . .
C93 C -0.0514(3) 0.8355(3) 0.4304(3) 0.0259(9) Uani 1 1 d . . . . .
C94 C 0.3599(3) 0.6168(3) 0.2255(3) 0.0237(9) Uani 1 1 d . . . . .
H40 H 0.3660 0.5549 0.2298 0.028 Uiso 1 1 calc R U . . .
C95 C 0.5721(3) 0.4300(3) 0.0830(3) 0.0275(9) Uani 1 1 d . . . . .
H41 H 0.5390 0.3860 0.0640 0.033 Uiso 1 1 calc R U . . .
C96 C -0.0221(3) 0.7892(3) 0.3599(3) 0.0247(9) Uani 1 1 d . . . . .
H42 H -0.0704 0.7586 0.3439 0.030 Uiso 1 1 calc R U . . .
C97 C 0.6527(3) 1.0370(3) 0.1768(3) 0.0217(9) Uani 1 1 d . . . . .
C98 C 0.6697(3) 0.5597(3) 0.1363(3) 0.0239(9) Uani 1 1 d . . . . .
H43 H 0.7046 0.6038 0.1535 0.029 Uiso 1 1 calc R U . . .
C99 C 0.7327(3) 1.0670(3) 0.1079(3) 0.0224(9) Uani 1 1 d . . . . .
H44 H 0.7391 1.0461 0.0559 0.027 Uiso 1 1 calc R U . . .
C100 C 0.6880(4) 0.3149(3) 0.1061(3) 0.0368(11) Uani 1 1 d . . . . .
H45 H 0.7613 0.3116 0.0807 0.055 Uiso 1 1 calc R U . . .
H46 H 0.6556 0.2798 0.0759 0.055 Uiso 1 1 calc R U . . .
H47 H 0.6677 0.2920 0.1627 0.055 Uiso 1 1 calc R U . . .
C101 C 0.6565(3) 0.4078(3) 0.1046(3) 0.0282(10) Uani 1 1 d . . . . .
C102 C 0.7161(3) 1.1283(3) 0.2585(3) 0.0273(9) Uani 1 1 d . . . . .
H48 H 0.7108 1.1486 0.3106 0.033 Uiso 1 1 calc R U . . .
B2 B 0.4430(3) 0.8412(3) 0.1427(3) 0.0212(10) Uani 1 1 d . . . . .
C104 C 0.8689(4) 1.2276(3) 0.1973(3) 0.0381(11) Uani 1 1 d . . . . .
H49 H 0.9210 1.1982 0.2139 0.057 Uiso 1 1 calc R U . . .
H50 H 0.8333 1.2693 0.2384 0.057 Uiso 1 1 calc R U . . .
H51 H 0.9004 1.2591 0.1447 0.057 Uiso 1 1 calc R U . . .
C119 C 0.8493(4) 0.1476(3) 0.4047(3) 0.0376(11) Uani 1 1 d . . . . .
H52 H 0.7793 0.1511 0.4347 0.045 Uiso 1 1 calc R U . . .
C120 C 0.9901(4) 0.0634(3) 0.3291(3) 0.0413(12) Uani 1 1 d . . . . .
H53 H 1.0170 0.0093 0.3064 0.050 Uiso 1 1 calc R U . . .
C121 C 1.0123(4) 0.2152(4) 0.3508(3) 0.0440(13) Uani 1 1 d . . . . .
H54 H 1.0552 0.2652 0.3430 0.053 Uiso 1 1 calc R U . . .
C122 C 0.9100(4) 0.2212(3) 0.3942(3) 0.0394(12) Uani 1 1 d . . . . .
H55 H 0.8821 0.2753 0.4162 0.047 Uiso 1 1 calc R U . . .
C123 C 0.8880(4) 0.0701(3) 0.3729(3) 0.0412(12) Uani 1 1 d . . . . .
H56 H 0.8450 0.0201 0.3807 0.049 Uiso 1 1 calc R U . . .
C124 C 1.0518(4) 0.1359(4) 0.3190(3) 0.0448(13) Uani 1 1 d . . . . .
H57 H 1.1220 0.1316 0.2900 0.054 Uiso 1 1 calc R U . . .
C131 C 0.3884(4) 0.4404(3) 0.3735(3) 0.0406(12) Uani 1 1 d . . . . .
H58 H 0.3452 0.4896 0.3807 0.049 Uiso 1 1 calc R U . . .
C132 C 0.3498(4) 0.3592(3) 0.4060(3) 0.0374(11) Uani 1 1 d . . . . .
H59 H 0.2799 0.3527 0.4360 0.045 Uiso 1 1 calc R U . . .
C133 C 0.4911(4) 0.4505(4) 0.3301(3) 0.0430(12) Uani 1 1 d . . . . .
H60 H 0.5185 0.5064 0.3073 0.052 Uiso 1 1 calc R U . . .
C134 C 0.4110(4) 0.2870(3) 0.3957(3) 0.0402(12) Uani 1 1 d . . . . .
H61 H 0.3833 0.2310 0.4178 0.048 Uiso 1 1 calc R U . . .
C135 C 0.5131(4) 0.2969(4) 0.3528(3) 0.0445(13) Uani 1 1 d . . . . .
H62 H 0.5562 0.2476 0.3455 0.053 Uiso 1 1 calc R U . . .
C136 C 0.5521(4) 0.3791(4) 0.3206(3) 0.0458(13) Uani 1 1 d . . . . .
H63 H 0.6223 0.3859 0.2914 0.055 Uiso 1 1 calc R U . . .
C137 C 0.9170(4) 0.4710(3) 0.4846(3) 0.0453(13) Uani 1 1 d . . . . .
H64 H 0.8593 0.4511 0.4737 0.054 Uiso 1 1 calc R U . . .
C140 C 0.4169(4) 0.0307(4) 0.4841(3) 0.0447(13) Uani 1 1 d . . . . .
H65 H 0.3601 0.0520 0.4721 0.054 Uiso 1 1 calc R U . . .
C138 C 0.9665(4) 0.4140(3) 0.5196(3) 0.0432(12) Uani 1 1 d . . . . .
H66 H 0.9433 0.3550 0.5332 0.052 Uiso 1 1 calc R U . . .
C141 C 0.4650(4) 0.0837(4) 0.5212(3) 0.0425(12) Uani 1 1 d . . . . .
H67 H 0.4405 0.1408 0.5366 0.051 Uiso 1 1 calc R U . . .
C142 C 0.4502(4) -0.0532(4) 0.4641(3) 0.0451(13) Uani 1 1 d . . . . .
H68 H 0.4149 -0.0902 0.4402 0.054 Uiso 1 1 calc R U . . .
C139 C 0.9491(4) 0.5567(3) 0.4650(3) 0.0441(12) Uani 1 1 d . . . . .
H69 H 0.9137 0.5956 0.4410 0.053 Uiso 1 1 calc R U . . .
C143 C 0.4635(6) 0.8354(6) 0.0018(6) 0.031(3) Uani 0.515(13) 1 d . . P A 1
H70 H 0.5361 0.8470 -0.0142 0.046 Uiso 0.515(13) 1 calc R U P A 1
H71 H 0.4379 0.8635 -0.0384 0.046 Uiso 0.515(13) 1 calc R U P A 1
H72 H 0.4512 0.7719 0.0044 0.046 Uiso 0.515(13) 1 calc R U P A 1
C144 C 0.4623(6) 0.9321(5) 0.0190(6) 0.026(3) Uani 0.485(13) 1 d . . P A 2
H73 H 0.4504 0.9876 0.0471 0.039 Uiso 0.485(13) 1 calc R U P A 2
H74 H 0.4338 0.9350 -0.0250 0.039 Uiso 0.485(13) 1 calc R U P A 2
H75 H 0.5350 0.9220 -0.0041 0.039 Uiso 0.485(13) 1 calc R U P A 2

loop_
_atom_site_aniso_label
_atom_site_aniso_U_11
_atom_site_aniso_U_22
_atom_site_aniso_U_33
_atom_site_aniso_U_23
_atom_site_aniso_U_13
_atom_site_aniso_U_12
O5 0.0162(13) 0.0293(16) 0.0319(16) -0.0075(12) -0.0124(12) 0.0016(11)
N3 0.0179(16) 0.0138(16) 0.0271(18) -0.0042(13) -0.0110(14) 0.0015(12)
N4 0.0180(16) 0.0163(16) 0.0282(19) -0.0020(14) -0.0114(15) -0.0019(13)
N5 0.0125(15) 0.0185(17) 0.036(2) -0.0006(14) -0.0106(15) -0.0001(12)
C17 0.0095(17) 0.0187(19) 0.027(2) -0.0034(16) -0.0078(16) -0.0007(14)
C18 0.023(2) 0.018(2) 0.025(2) -0.0035(16) -0.0131(17) -0.0013(15)
C19 0.0173(19) 0.021(2) 0.041(3) 0.0025(18) -0.0130(19) -0.0077(15)
N1 0.0151(18) 0.050(2) 0.041(2) 0.003(2) -0.0071(17) -0.0062(16)
C21 0.0125(18) 0.023(2) 0.029(2) -0.0062(17) -0.0088(17) -0.0018(15)
C22 0.0163(19) 0.020(2) 0.024(2) -0.0036(16) -0.0098(16) -0.0026(15)
C23 0.0133(18) 0.022(2) 0.033(2) -0.0055(17) -0.0121(17) 0.0011(15)
C24 0.0141(18) 0.021(2) 0.034(2) -0.0016(17) -0.0168(18) -0.0026(15)
C25 0.0202(19) 0.0150(19) 0.035(2) -0.0025(16) -0.0187(18) -0.0007(15)
C26 0.0155(19) 0.022(2) 0.028(2) -0.0025(16) -0.0150(17) -0.0001(15)
C27 0.0135(19) 0.025(2) 0.030(2) -0.0015(17) -0.0084(17) -0.0014(15)
C28 0.0135(18) 0.0174(19) 0.038(2) -0.0001(17) -0.0128(18) -0.0049(15)
C29 0.0163(19) 0.025(2) 0.044(3) -0.0064(19) -0.0146(19) -0.0009(16)
C30 0.019(2) 0.030(2) 0.036(2) -0.0035(19) -0.0128(19) 0.0031(16)
C31 0.022(2) 0.0163(19) 0.023(2) -0.0042(15) -0.0121(17) 0.0004(15)
C32 0.0116(18) 0.025(2) 0.025(2) -0.0031(16) -0.0076(16) -0.0017(15)
C33 0.0192(19) 0.021(2) 0.022(2) -0.0031(16) -0.0070(17) 0.0006(15)
C34 0.022(2) 0.021(2) 0.050(3) -0.0015(19) -0.021(2) -0.0004(16)
C35 0.0135(18) 0.026(2) 0.030(2) -0.0014(17) -0.0117(17) 0.0011(15)
C36 0.0148(19) 0.028(2) 0.038(3) -0.0032(19) -0.0120(18) -0.0007(16)
C37 0.018(2) 0.032(2) 0.029(2) -0.0060(18) -0.0100(18) 0.0011(16)
C38 0.023(2) 0.021(2) 0.029(2) -0.0040(17) -0.0111(18) 0.0006(16)
C39 0.0140(19) 0.021(2) 0.034(2) -0.0011(17) -0.0122(17) -0.0007(15)
C40 0.024(2) 0.020(2) 0.029(2) -0.0006(17) -0.0095(18) -0.0008(16)
O1 0.037(2) 0.083(3) 0.065(3) 0.017(2) -0.013(2) -0.011(2)
C42 0.0161(19) 0.019(2) 0.037(2) -0.0035(17) -0.0126(18) -0.0003(15)
C43 0.0179(19) 0.026(2) 0.028(2) -0.0021(17) -0.0113(17) -0.0014(16)
O2 0.028(2) 0.088(3) 0.064(3) 0.004(2) -0.0106(19) 0.0053(19)
C45 0.0150(19) 0.032(2) 0.032(2) -0.0089(18) -0.0064(18) -0.0015(16)
C46 0.021(2) 0.032(2) 0.030(2) -0.0029(18) -0.0087(19) -0.0056(17)
C47 0.023(2) 0.018(2) 0.039(3) 0.0018(18) -0.0155(19) -0.0028(16)
C48 0.032(2) 0.022(2) 0.027(2) -0.0040(18) -0.0059(19) -0.0036(17)
C49 0.0164(19) 0.023(2) 0.035(2) -0.0033(18) -0.0119(18) -0.0013(15)
C50 0.028(2) 0.022(2) 0.032(2) -0.0007(18) -0.0119(19) 0.0014(17)
C51 0.020(2) 0.031(2) 0.029(2) 0.0012(18) -0.0061(18) -0.0038(17)
C52 0.047(3) 0.033(3) 0.029(3) -0.003(2) -0.008(2) -0.016(2)
C53 0.041(3) 0.032(3) 0.054(3) 0.004(2) -0.030(3) 0.004(2)
C54 0.022(2) 0.025(2) 0.044(3) 0.0027(19) -0.020(2) -0.0025(16)
C55 0.027(2) 0.037(3) 0.046(3) -0.017(2) -0.019(2) 0.0090(19)
B1 0.017(2) 0.018(2) 0.035(3) -0.0069(19) -0.013(2) -0.0011(17)
O6 0.0144(14) 0.0448(18) 0.0295(18) 0.0043(14) -0.0112(13) 0.0021(12)
N6 0.0119(15) 0.0190(17) 0.0286(18) -0.0017(14) -0.0108(14) -0.0013(12)
N7 0.0133(16) 0.0189(16) 0.0291(19) -0.0036(14) -0.0095(14) 0.0010(12)
N8 0.0134(16) 0.0197(17) 0.0315(19) -0.0039(14) -0.0121(14) 0.0004(12)
C66 0.026(2) 0.0161(19) 0.024(2) -0.0054(16) -0.0151(18) 0.0016(15)
C67 0.0070(17) 0.030(2) 0.025(2) -0.0033(17) -0.0038(16) -0.0003(15)
C68 0.0158(19) 0.023(2) 0.028(2) 0.0013(17) -0.0075(17) 0.0007(15)
C69 0.0157(19) 0.021(2) 0.032(2) -0.0007(17) -0.0138(17) -0.0007(15)
C70 0.0129(18) 0.022(2) 0.030(2) -0.0049(17) -0.0132(17) 0.0016(14)
C71 0.0083(18) 0.021(2) 0.035(2) -0.0011(17) -0.0055(17) 0.0010(14)
N2 0.0190(19) 0.049(2) 0.040(2) -0.008(2) -0.0084(18) 0.0044(17)
C73 0.026(2) 0.0155(19) 0.028(2) -0.0017(16) -0.0167(18) -0.0005(16)
C74 0.0169(19) 0.018(2) 0.035(2) -0.0023(17) -0.0156(18) -0.0007(15)
C75 0.022(2) 0.019(2) 0.024(2) -0.0013(16) -0.0142(17) 0.0001(15)
C76 0.0076(17) 0.020(2) 0.027(2) -0.0045(16) -0.0048(15) 0.0028(14)
C77 0.027(2) 0.027(2) 0.030(2) -0.0023(18) -0.0113(19) 0.0073(17)
C78 0.0154(19) 0.025(2) 0.038(3) -0.0062(18) -0.0107(18) 0.0049(16)
C79 0.0178(19) 0.023(2) 0.029(2) -0.0011(17) -0.0133(17) -0.0019(16)
C80 0.022(2) 0.0152(19) 0.025(2) -0.0024(15) -0.0121(17) 0.0003(15)
C81 0.023(2) 0.025(2) 0.049(3) -0.004(2) -0.024(2) 0.0016(17)
O3 0.0247(18) 0.087(3) 0.065(3) -0.010(2) -0.0128(18) -0.0050(18)
C83 0.0158(19) 0.031(2) 0.029(2) -0.0039(18) -0.0097(18) -0.0021(16)
C84 0.017(2) 0.023(2) 0.041(3) 0.0013(18) -0.0136(19) -0.0017(16)
C85 0.0188(19) 0.0176(19) 0.031(2) -0.0011(16) -0.0153(17) -0.0022(15)
C86 0.023(2) 0.023(2) 0.037(2) -0.0037(18) -0.0173(19) 0.0004(16)
C87 0.0173(19) 0.025(2) 0.026(2) -0.0050(17) -0.0103(17) 0.0018(15)
C88 0.0172(19) 0.023(2) 0.033(2) -0.0027(17) -0.0146(18) -0.0005(15)
C89 0.019(2) 0.032(2) 0.030(2) -0.0051(18) -0.0097(18) 0.0048(17)
O4 0.031(2) 0.087(3) 0.056(3) -0.023(2) -0.0063(18) 0.0092(19)
C91 0.0134(18) 0.025(2) 0.036(2) -0.0010(18) -0.0117(18) 0.0000(15)
C92 0.021(2) 0.020(2) 0.037(2) -0.0066(18) -0.0137(19) 0.0003(16)
C93 0.0095(18) 0.034(2) 0.031(2) 0.0008(19) -0.0042(17) 0.0023(16)
C94 0.019(2) 0.020(2) 0.035(2) -0.0010(17) -0.0116(18) -0.0018(15)
C95 0.034(2) 0.016(2) 0.034(2) -0.0067(17) -0.013(2) -0.0011(17)
C96 0.0163(19) 0.029(2) 0.030(2) 0.0016(18) -0.0099(18) -0.0016(16)
C97 0.0149(18) 0.020(2) 0.034(2) -0.0027(17) -0.0137(17) 0.0016(15)
C98 0.019(2) 0.026(2) 0.032(2) -0.0024(18) -0.0140(18) 0.0010(16)
C99 0.0160(19) 0.023(2) 0.033(2) -0.0049(17) -0.0140(18) 0.0026(15)
C100 0.047(3) 0.025(2) 0.037(3) -0.006(2) -0.013(2) 0.008(2)
C101 0.031(2) 0.024(2) 0.028(2) -0.0041(18) -0.0077(19) 0.0092(17)
C102 0.024(2) 0.025(2) 0.040(3) -0.0074(19) -0.020(2) 0.0048(17)
B2 0.017(2) 0.014(2) 0.034(3) -0.0002(19) -0.012(2) -0.0006(16)
C104 0.035(3) 0.031(3) 0.054(3) -0.010(2) -0.023(2) -0.005(2)
C119 0.032(3) 0.044(3) 0.042(3) -0.005(2) -0.019(2) 0.002(2)
C120 0.052(3) 0.041(3) 0.036(3) -0.009(2) -0.021(2) 0.008(2)
C121 0.039(3) 0.048(3) 0.047(3) 0.004(2) -0.018(2) -0.014(2)
C122 0.044(3) 0.037(3) 0.039(3) -0.006(2) -0.016(2) -0.001(2)
C123 0.046(3) 0.042(3) 0.043(3) -0.001(2) -0.024(2) -0.010(2)
C124 0.032(3) 0.068(4) 0.038(3) -0.004(3) -0.015(2) 0.003(2)
C131 0.047(3) 0.040(3) 0.042(3) -0.004(2) -0.025(2) 0.009(2)
C132 0.031(2) 0.049(3) 0.038(3) -0.004(2) -0.020(2) 0.003(2)
C133 0.052(3) 0.041(3) 0.037(3) 0.002(2) -0.018(2) -0.006(2)
C134 0.042(3) 0.039(3) 0.040(3) 0.000(2) -0.014(2) 0.001(2)
C135 0.042(3) 0.045(3) 0.050(3) -0.010(2) -0.019(3) 0.015(2)
C136 0.034(3) 0.067(4) 0.036(3) -0.003(3) -0.012(2) -0.004(2)
C137 0.042(3) 0.048(3) 0.052(3) -0.002(3) -0.023(3) -0.016(2)
C140 0.038(3) 0.049(3) 0.054(3) -0.005(3) -0.023(3) 0.012(2)
C138 0.044(3) 0.040(3) 0.049(3) -0.001(2) -0.020(3) -0.012(2)
C141 0.043(3) 0.042(3) 0.043(3) -0.003(2) -0.015(2) 0.012(2)
C142 0.045(3) 0.045(3) 0.052(3) -0.006(2) -0.026(3) 0.000(2)
C139 0.043(3) 0.041(3) 0.054(3) -0.003(2) -0.024(3) 0.002(2)
C143 0.012(4) 0.039(5) 0.043(6) 0.009(4) -0.012(4) -0.003(3)
C144 0.015(4) 0.025(5) 0.041(6) 0.006(4) -0.015(4) -0.006(3)

loop_
_atom_type_symbol
_atom_type_description
_atom_type_scat_dispersion_real
_atom_type_scat_dispersion_imag
_atom_type_scat_source
C C 0.0181 0.0091 'International Tables Vol C Tables 4.2.6.8 and 6.1.1.4'
H H 0.0000 0.0000 'International Tables Vol C Tables 4.2.6.8 and 6.1.1.4'
B B 0.0090 0.0039 'International Tables Vol C Tables 4.2.6.8 and 6.1.1.4'
N N 0.0311 0.0180 'International Tables Vol C Tables 4.2.6.8 and 6.1.1.4'
O O 0.0492 0.0322 'International Tables Vol C Tables 4.2.6.8 and 6.1.1.4'

loop_
_geom_angle_atom_site_label_1
_geom_angle_atom_site_label_2
_geom_angle_atom_site_label_3
_geom_angle
_geom_angle_site_symmetry_1
_geom_angle_site_symmetry_3
C55 O5 B1 119.1(3) . .
C18 N3 C35 112.5(3) . .
C18 N3 B1 123.1(3) . .
C35 N3 B1 124.3(3) . .
C22 N4 C24 111.3(3) . .
C22 N4 B1 125.3(3) . .
C24 N4 B1 123.2(3) . .
C27 N5 C39 112.4(3) . .
C27 N5 B1 123.1(3) . .
C39 N5 B1 124.3(3) . .
C32 C17 C35 109.5(3) . .
C32 C17 H1 125.3 . .
C35 C17 H1 125.3 . .
N3 C18 C31 120.5(4) . .
N3 C18 C32 104.9(3) . .
C31 C18 C32 133.1(3) . .
C47 C19 C27 108.3(3) . .
C47 C19 H2 125.9 . .
C27 C19 H2 125.9 . .
O1 N1 O2 124.4(4) . .
O1 N1 C45 118.3(4) . .
O2 N1 C45 117.2(4) . .
C30 C21 C43 118.4(4) . .
C30 C21 C26 122.8(3) . .
C43 C21 C26 118.9(3) . .
N4 C22 C42 106.2(3) . .
N4 C22 C31 118.9(4) . .
C42 C22 C31 133.4(3) . .
C42 C23 C24 109.0(4) . .
C42 C23 H3 125.5 . .
C24 C23 H3 125.5 . .
N4 C24 C26 118.1(4) . .
N4 C24 C23 105.1(3) . .
C26 C24 C23 135.6(4) . .
C35 C25 C39 118.7(3) . .
C35 C25 C28 119.0(3) . .
C39 C25 C28 121.4(3) . .
C24 C26 C27 119.6(4) . .
C24 C26 C21 117.7(4) . .
C27 C26 C21 122.7(3) . .
N5 C27 C26 117.8(3) . .
N5 C27 C19 105.6(3) . .
C26 C27 C19 135.8(4) . .
C36 C28 C49 118.6(4) . .
C36 C28 C25 121.2(4) . .
C49 C28 C25 120.1(4) . .
C34 C29 C49 121.3(4) . .
C34 C29 H4 119.3 . .
C49 C29 H4 119.3 . .
C51 C30 C21 121.3(4) . .
C51 C30 H5 119.4 . .
C21 C30 H5 119.4 . .
C18 C31 C22 117.6(3) . .
C18 C31 C33 124.0(4) . .
C22 C31 C33 117.7(3) . .
C17 C32 C18 107.5(3) . .
C17 C32 H6 126.3 . .
C18 C32 H6 126.3 . .
C38 C33 C40 117.7(4) . .
C38 C33 C31 120.4(4) . .
C40 C33 C31 121.9(3) . .
C54 C34 C29 118.2(4) . .
C54 C34 C53 120.9(4) . .
C29 C34 C53 121.0(4) . .
N3 C35 C25 119.5(3) . .
N3 C35 C17 104.9(3) . .
C25 C35 C17 134.5(4) . .
C28 C36 C54 120.4(4) . .
C28 C36 H7 119.8 . .
C54 C36 H7 119.8 . .
C43 C37 C45 118.8(4) . .
C43 C37 H8 120.6 . .
C45 C37 H8 120.6 . .
C50 C38 C33 121.8(4) . .
C50 C38 H9 119.1 . .
C33 C38 H9 119.1 . .
N5 C39 C25 119.1(3) . .
N5 C39 C47 104.7(3) . .
C25 C39 C47 135.8(4) . .
C46 C40 C33 119.7(4) . .
C46 C40 H10 120.2 . .
C33 C40 H10 120.2 . .
C23 C42 C22 108.1(3) . .
C23 C42 H11 126.0 . .
C22 C42 H11 126.0 . .
C37 C43 C21 121.0(4) . .
C37 C43 H12 119.5 . .
C21 C43 H12 119.5 . .
C37 C45 C51 122.1(4) . .
C37 C45 N1 119.2(4) . .
C51 C45 N1 118.8(4) . .
C40 C46 C48 122.6(4) . .
C40 C46 H13 118.7 . .
C48 C46 H13 118.7 . .
C19 C47 C39 108.4(3) . .
C19 C47 H14 125.8 . .
C39 C47 H14 125.8 . .
C46 C48 C50 117.7(4) . .
C46 C48 C52 121.7(4) . .
C50 C48 C52 120.5(4) . .
C28 C49 C29 120.3(4) . .
C28 C49 H15 119.9 . .
C29 C49 H15 119.9 . .
C38 C50 C48 120.5(4) . .
C38 C50 H16 119.8 . .
C48 C50 H16 119.8 . .
C30 C51 C45 118.5(4) . .
C30 C51 H17 120.8 . .
C45 C51 H17 120.8 . .
C48 C52 H18 109.5 . .
C48 C52 H19 109.5 . .
H18 C52 H19 109.5 . .
C48 C52 H20 109.5 . .
H18 C52 H20 109.5 . .
H19 C52 H20 109.5 . .
C34 C53 H21 109.5 . .
C34 C53 H22 109.5 . .
H21 C53 H22 109.5 . .
C34 C53 H23 109.5 . .
H21 C53 H23 109.5 . .
H22 C53 H23 109.5 . .
C34 C54 C36 121.1(4) . .
C34 C54 H24 119.4 . .
C36 C54 H24 119.4 . .
O5 C55 H25 109.5 . .
O5 C55 H26 109.5 . .
H25 C55 H26 109.5 . .
O5 C55 H27 109.5 . .
H25 C55 H27 109.5 . .
H26 C55 H27 109.5 . .
O5 B1 N4 110.9(3) . .
O5 B1 N5 116.1(3) . .
N4 B1 N5 105.1(4) . .
O5 B1 N3 114.9(4) . .
N4 B1 N3 105.1(3) . .
N5 B1 N3 103.7(3) . .
C143 O6 B2 122.7(5) . .
C144 O6 B2 125.0(4) . .
C66 N6 C85 111.8(3) . .
C66 N6 B2 124.3(3) . .
C85 N6 B2 123.8(3) . .
C71 N7 C88 112.0(3) . .
C71 N7 B2 123.9(3) . .
C88 N7 B2 123.8(3) . .
C73 N8 C70 111.7(3) . .
C73 N8 B2 125.3(3) . .
C70 N8 B2 122.6(3) . .
N6 C66 C75 119.6(4) . .
N6 C66 C76 105.0(3) . .
C75 C66 C76 134.0(4) . .
C76 C67 C85 109.3(3) . .
C76 C67 H28 125.3 . .
C85 C67 H28 125.3 . .
C83 C68 C87 118.9(4) . .
C83 C68 C79 123.2(4) . .
C87 C68 C79 117.8(4) . .
C88 C69 C85 119.3(3) . .
C88 C69 C97 122.1(4) . .
C85 C69 C97 117.8(3) . .
N8 C70 C79 119.6(3) . .
N8 C70 C74 104.7(3) . .
C79 C70 C74 134.5(4) . .
N7 C71 C78 105.7(3) . .
N7 C71 C79 117.3(4) . .
C78 C71 C79 136.5(4) . .
O4 N2 O3 124.5(4) . .
O4 N2 C93 118.8(4) . .
O3 N2 C93 116.6(4) . .
N8 C73 C94 106.3(4) . .
N8 C73 C75 119.0(3) . .
C94 C73 C75 132.9(4) . .
C94 C74 C70 109.4(3) . .
C94 C74 H29 125.3 . .
C70 C74 H29 125.3 . .
C66 C75 C73 118.1(4) . .
C66 C75 C80 123.1(4) . .
C73 C75 C80 118.2(3) . .
C67 C76 C66 107.7(3) . .
C67 C76 H30 126.1 . .
C66 C76 H30 126.1 . .
C101 C77 C98 123.0(4) . .
C101 C77 H31 118.5 . .
C98 C77 H31 118.5 . .
C92 C78 C71 108.1(4) . .
C92 C78 H32 126.0 . .
C71 C78 H32 126.0 . .
C70 C79 C71 118.5(4) . .
C70 C79 C68 119.1(3) . .
C71 C79 C68 122.2(4) . .
C86 C80 C98 118.5(4) . .
C86 C80 C75 119.9(3) . .
C98 C80 C75 121.6(3) . .
C84 C81 C102 118.5(4) . .
C84 C81 C104 121.2(4) . .
C102 C81 C104 120.4(4) . .
C89 C83 C68 121.3(4) . .
C89 C83 H33 119.4 . .
C68 C83 H33 119.4 . .
C81 C84 C99 120.8(4) . .
C81 C84 H34 119.6 . .
C99 C84 H34 119.6 . .
N6 C85 C69 118.8(3) . .
N6 C85 C67 105.6(3) . .
C69 C85 C67 134.4(3) . .
C95 C86 C80 120.7(4) . .
C95 C86 H35 119.6 . .
C80 C86 H35 119.6 . .
C96 C87 C68 120.6(4) . .
C96 C87 H36 119.7 . .
C68 C87 H36 119.7 . .
N7 C88 C69 118.5(4) . .
N7 C88 C92 105.1(3) . .
C69 C88 C92 135.8(4) . .
C83 C89 C93 118.3(4) . .
C83 C89 H37 120.9 . .
C93 C89 H37 120.9 . .
C102 C91 C97 120.4(4) . .
C102 C91 H38 119.8 . .
C97 C91 H38 119.8 . .
C78 C92 C88 108.7(4) . .
C78 C92 H39 125.7 . .
C88 C92 H39 125.7 . .
C96 C93 C89 122.2(4) . .
C96 C93 N2 119.2(4) . .
C89 C93 N2 118.6(4) . .
C74 C94 C73 107.6(4) . .
C74 C94 H40 126.2 . .
C73 C94 H40 126.2 . .
C86 C95 C101 120.9(4) . .
C86 C95 H41 119.5 . .
C101 C95 H41 119.5 . .
C93 C96 C87 118.7(4) . .
C93 C96 H42 120.7 . .
C87 C96 H42 120.7 . .
C91 C97 C99 118.5(3) . .
C91 C97 C69 121.1(4) . .
C99 C97 C69 120.4(4) . .
C77 C98 C80 119.6(4) . .
C77 C98 H43 120.2 . .
C80 C98 H43 120.2 . .
C84 C99 C97 120.6(4) . .
C84 C99 H44 119.7 . .
C97 C99 H44 119.7 . .
C101 C100 H45 109.5 . .
C101 C100 H46 109.5 . .
H45 C100 H46 109.5 . .
C101 C100 H47 109.5 . .
H45 C100 H47 109.5 . .
H46 C100 H47 109.5 . .
C77 C101 C95 117.3(4) . .
C77 C101 C100 121.9(4) . .
C95 C101 C100 120.7(4) . .
C91 C102 C81 121.3(4) . .
C91 C102 H48 119.4 . .
C81 C102 H48 119.4 . .
O6 B2 N8 113.1(3) . .
O6 B2 N7 113.5(3) . .
N8 B2 N7 105.1(4) . .
O6 B2 N6 114.6(4) . .
N8 B2 N6 105.0(3) . .
N7 B2 N6 104.5(3) . .
C81 C104 H49 109.5 . .
C81 C104 H50 109.5 . .
H49 C104 H50 109.5 . .
C81 C104 H51 109.5 . .
H49 C104 H51 109.5 . .
H50 C104 H51 109.5 . .
C123 C119 C122 121.1(5) . .
C123 C119 H52 119.5 . .
C122 C119 H52 119.5 . .
C124 C120 C123 119.3(5) . .
C124 C120 H53 120.4 . .
C123 C120 H53 120.4 . .
C124 C121 C122 119.8(5) . .
C124 C121 H54 120.1 . .
C122 C121 H54 120.1 . .
C119 C122 C121 119.1(5) . .
C119 C122 H55 120.5 . .
C121 C122 H55 120.5 . .
C119 C123 C120 120.4(5) . .
C119 C123 H56 119.8 . .
C120 C123 H56 119.8 . .
C120 C124 C121 120.4(5) . .
C120 C124 H57 119.8 . .
C121 C124 H57 119.8 . .
C132 C131 C133 119.7(5) . .
C132 C131 H58 120.1 . .
C133 C131 H58 120.1 . .
C131 C132 C134 121.0(5) . .
C131 C132 H59 119.5 . .
C134 C132 H59 119.5 . .
C136 C133 C131 119.3(5) . .
C136 C133 H60 120.3 . .
C131 C133 H60 120.3 . .
C132 C134 C135 119.4(5) . .
C132 C134 H61 120.3 . .
C135 C134 H61 120.3 . .
C136 C135 C134 119.5(5) . .
C136 C135 H62 120.2 . .
C134 C135 H62 120.2 . .
C133 C136 C135 121.0(5) . .
C133 C136 H63 119.5 . .
C135 C136 H63 119.5 . .
C138 C137 C139 121.1(5) . .
C138 C137 H64 119.4 . .
C139 C137 H64 119.4 . .
C141 C140 C142 120.6(5) . .
C141 C140 H65 119.7 . .
C142 C140 H65 119.7 . .
C137 C138 C139 119.3(5) . 2_766
C137 C138 H66 120.4 . .
C139 C138 H66 120.4 2_766 .
C140 C141 C142 119.3(5) . 2_656
C140 C141 H67 120.4 . .
C142 C141 H67 120.4 2_656 .
C140 C142 C141 120.1(5) . 2_656
C140 C142 H68 120.0 . .
C141 C142 H68 120.0 2_656 .
C137 C139 C138 119.6(5) . 2_766
C137 C139 H69 120.2 . .
C138 C139 H69 120.2 2_766 .
O6 C143 H70 109.5 . .
O6 C143 H71 109.5 . .
H70 C143 H71 109.5 . .
O6 C143 H72 109.5 . .
H70 C143 H72 109.5 . .
H71 C143 H72 109.5 . .
O6 C144 H73 109.5 . .
O6 C144 H74 109.5 . .
H73 C144 H74 109.5 . .
O6 C144 H75 109.5 . .
H73 C144 H75 109.5 . .
H74 C144 H75 109.5 . .

loop_
_geom_bond_atom_site_label_1
_geom_bond_atom_site_label_2
_geom_bond_distance
_geom_bond_site_symmetry_2
O5 C55 1.391(5) .
O5 B1 1.434(5) .
N3 C18 1.365(5) .
N3 C35 1.370(5) .
N3 B1 1.515(5) .
N4 C22 1.369(5) .
N4 C24 1.393(5) .
N4 B1 1.484(6) .
N5 C27 1.362(5) .
N5 C39 1.378(5) .
N5 B1 1.501(6) .
C17 C32 1.364(5) .
C17 C35 1.422(5) .
C17 H1 0.9500 .
C18 C31 1.410(6) .
C18 C32 1.448(5) .
C19 C47 1.371(6) .
C19 C27 1.436(6) .
C19 H2 0.9500 .
N1 O1 1.208(6) .
N1 O2 1.225(6) .
N1 C45 1.468(5) .
C21 C30 1.393(6) .
C21 C43 1.405(6) .
C21 C26 1.486(5) .
C22 C42 1.428(6) .
C22 C31 1.440(6) .
C23 C42 1.371(5) .
C23 C24 1.426(6) .
C23 H3 0.9500 .
C24 C26 1.417(5) .
C25 C35 1.411(5) .
C25 C39 1.415(6) .
C25 C28 1.483(5) .
C26 C27 1.424(6) .
C28 C36 1.382(6) .
C28 C49 1.396(6) .
C29 C34 1.384(7) .
C29 C49 1.391(6) .
C29 H4 0.9500 .
C30 C51 1.388(6) .
C30 H5 0.9500 .
C31 C33 1.467(5) .
C32 H6 0.9500 .
C33 C38 1.395(6) .
C33 C40 1.413(6) .
C34 C54 1.383(7) .
C34 C53 1.515(6) .
C36 C54 1.399(6) .
C36 H7 0.9500 .
C37 C43 1.382(6) .
C37 C45 1.382(6) .
C37 H8 0.9500 .
C38 C50 1.375(6) .
C38 H9 0.9500 .
C39 C47 1.446(6) .
C40 C46 1.374(6) .
C40 H10 0.9500 .
C42 H11 0.9500 .
C43 H12 0.9500 .
C45 C51 1.384(6) .
C46 C48 1.386(6) .
C46 H13 0.9500 .
C47 H14 0.9500 .
C48 C50 1.400(6) .
C48 C52 1.495(6) .
C49 H15 0.9500 .
C50 H16 0.9500 .
C51 H17 0.9500 .
C52 H18 0.9800 .
C52 H19 0.9800 .
C52 H20 0.9800 .
C53 H21 0.9800 .
C53 H22 0.9800 .
C53 H23 0.9800 .
C54 H24 0.9500 .
C55 H25 0.9800 .
C55 H26 0.9800 .
C55 H27 0.9800 .
O6 C143 1.279(10) .
O6 C144 1.333(8) .
O6 B2 1.434(5) .
N6 C66 1.369(5) .
N6 C85 1.381(5) .
N6 B2 1.496(5) .
N7 C71 1.366(5) .
N7 C88 1.382(5) .
N7 B2 1.498(6) .
N8 C73 1.361(5) .
N8 C70 1.380(5) .
N8 B2 1.491(5) .
C66 C75 1.407(5) .
C66 C76 1.465(5) .
C67 C76 1.358(6) .
C67 C85 1.425(5) .
C67 H28 0.9500 .
C68 C83 1.389(6) .
C68 C87 1.407(5) .
C68 C79 1.472(6) .
C69 C88 1.408(6) .
C69 C85 1.421(6) .
C69 C97 1.485(5) .
C70 C79 1.420(6) .
C70 C74 1.433(5) .
C71 C78 1.430(6) .
C71 C79 1.434(5) .
N2 O4 1.205(6) .
N2 O3 1.229(5) .
N2 C93 1.474(5) .
C73 C94 1.434(5) .
C73 C75 1.432(6) .
C74 C94 1.357(6) .
C74 H29 0.9500 .
C75 C80 1.476(6) .
C76 H30 0.9500 .
C77 C101 1.378(6) .
C77 C98 1.379(6) .
C77 H31 0.9500 .
C78 C92 1.378(6) .
C78 H32 0.9500 .
C80 C86 1.397(5) .
C80 C98 1.401(5) .
C81 C84 1.378(7) .
C81 C102 1.398(7) .
C81 C104 1.514(6) .
C83 C89 1.387(6) .
C83 H33 0.9500 .
C84 C99 1.395(5) .
C84 H34 0.9500 .
C86 C95 1.386(6) .
C86 H35 0.9500 .
C87 C96 1.391(6) .
C87 H36 0.9500 .
C88 C92 1.425(6) .
C89 C93 1.394(6) .
C89 H37 0.9500 .
C91 C102 1.385(6) .
C91 C97 1.392(6) .
C91 H38 0.9500 .
C92 H39 0.9500 .
C93 C96 1.380(6) .
C94 H40 0.9500 .
C95 C101 1.404(6) .
C95 H41 0.9500 .
C96 H42 0.9500 .
C97 C99 1.400(6) .
C98 H43 0.9500 .
C99 H44 0.9500 .
C100 C101 1.484(6) .
C100 H45 0.9800 .
C100 H46 0.9800 .
C100 H47 0.9800 .
C102 H48 0.9500 .
C104 H49 0.9800 .
C104 H50 0.9800 .
C104 H51 0.9800 .
C119 C123 1.358(7) .
C119 C122 1.381(7) .
C119 H52 0.9500 .
C120 C124 1.377(8) .
C120 C123 1.387(8) .
C120 H53 0.9500 .
C121 C124 1.385(8) .
C121 C122 1.388(8) .
C121 H54 0.9500 .
C122 H55 0.9500 .
C123 H56 0.9500 .
C124 H57 0.9500 .
C131 C132 1.372(7) .
C131 C133 1.394(8) .
C131 H58 0.9500 .
C132 C134 1.376(7) .
C132 H59 0.9500 .
C133 C136 1.367(8) .
C133 H60 0.9500 .
C134 C135 1.385(8) .
C134 H61 0.9500 .
C135 C136 1.387(8) .
C135 H62 0.9500 .
C136 H63 0.9500 .
C137 C138 1.365(8) .
C137 C139 1.373(7) .
C137 H64 0.9500 .
C140 C141 1.369(8) .
C140 C142 1.379(8) .
C140 H65 0.9500 .
C138 C139 1.388(7) 2_766
C138 H66 0.9500 .
C141 C142 1.385(7) 2_656
C141 H67 0.9500 .
C142 C141 1.385(7) 2_656
C142 H68 0.9500 .
C139 C138 1.388(7) 2_766
C139 H69 0.9500 .
C143 H70 0.9800 .
C143 H71 0.9800 .
C143 H72 0.9800 .
C144 H73 0.9800 .
C144 H74 0.9800 .
C144 H75 0.9800 .

loop_
_geom_hbond_atom_site_label_D
_geom_hbond_atom_site_label_H
_geom_hbond_atom_site_label_A
_geom_hbond_distance_DH
_geom_hbond_distance_HA
_geom_hbond_distance_DA
_geom_hbond_angle_DHA
_geom_hbond_site_symmetry_A
C19 H2 O1 0.95 2.55 3.403(6) 149.4 2_666
C32 H6 O6 0.95 2.41 3.261(5) 149.7 1_655
C76 H30 O5 0.95 2.32 3.183(5) 150.4 .
C78 H32 O4 0.95 2.54 3.392(6) 149.9 2_576

loop_
_geom_torsion_atom_site_label_1
_geom_torsion_atom_site_label_2
_geom_torsion_atom_site_label_3
_geom_torsion_atom_site_label_4
_geom_torsion
_geom_torsion_site_symmetry_4
C35 N3 C18 C31 -159.9(4) .
B1 N3 C18 C31 17.4(6) .
C35 N3 C18 C32 8.2(5) .
B1 N3 C18 C32 -174.6(4) .
C24 N4 C22 C42 -4.9(4) .
B1 N4 C22 C42 180.0(4) .
C24 N4 C22 C31 163.1(3) .
B1 N4 C22 C31 -12.0(6) .
C22 N4 C24 C26 -163.9(3) .
B1 N4 C24 C26 11.3(5) .
C22 N4 C24 C23 5.3(4) .
B1 N4 C24 C23 -179.5(3) .
C42 C23 C24 N4 -3.5(4) .
C42 C23 C24 C26 162.8(4) .
N4 C24 C26 C27 13.0(5) .
C23 C24 C26 C27 -152.0(4) .
N4 C24 C26 C21 -168.8(3) .
C23 C24 C26 C21 26.2(6) .
C30 C21 C26 C24 -137.9(4) .
C43 C21 C26 C24 43.3(5) .
C30 C21 C26 C27 40.2(6) .
C43 C21 C26 C27 -138.6(4) .
C39 N5 C27 C26 163.2(4) .
B1 N5 C27 C26 -21.4(6) .
C39 N5 C27 C19 -8.2(5) .
B1 N5 C27 C19 167.2(4) .
C24 C26 C27 N5 -8.1(5) .
C21 C26 C27 N5 173.8(3) .
C24 C26 C27 C19 160.0(4) .
C21 C26 C27 C19 -18.1(7) .
C47 C19 C27 N5 5.5(5) .
C47 C19 C27 C26 -163.6(4) .
C35 C25 C28 C36 123.9(4) .
C39 C25 C28 C36 -44.7(5) .
C35 C25 C28 C49 -53.3(5) .
C39 C25 C28 C49 138.2(4) .
C43 C21 C30 C51 1.9(6) .
C26 C21 C30 C51 -176.9(4) .
N3 C18 C31 C22 6.7(5) .
C32 C18 C31 C22 -157.4(4) .
N3 C18 C31 C33 176.4(3) .
C32 C18 C31 C33 12.4(7) .
N4 C22 C31 C18 -9.6(5) .
C42 C22 C31 C18 154.5(4) .
N4 C22 C31 C33 180.0(3) .
C42 C22 C31 C33 -15.9(6) .
C35 C17 C32 C18 0.1(5) .
N3 C18 C32 C17 -4.8(4) .
C31 C18 C32 C17 161.0(4) .
C18 C31 C33 C38 141.0(4) .
C22 C31 C33 C38 -49.2(5) .
C18 C31 C33 C40 -40.2(6) .
C22 C31 C33 C40 129.6(4) .
C49 C29 C34 C54 -2.0(6) .
C49 C29 C34 C53 177.9(4) .
C18 N3 C35 C25 161.6(4) .
B1 N3 C35 C25 -15.7(6) .
C18 N3 C35 C17 -8.1(5) .
B1 N3 C35 C17 174.7(4) .
C39 C25 C35 N3 -6.7(6) .
C28 C25 C35 N3 -175.6(4) .
C39 C25 C35 C17 159.2(5) .
C28 C25 C35 C17 -9.6(7) .
C32 C17 C35 N3 4.7(5) .
C32 C17 C35 C25 -162.7(5) .
C49 C28 C36 C54 -0.7(6) .
C25 C28 C36 C54 -177.9(3) .
C40 C33 C38 C50 -3.1(6) .
C31 C33 C38 C50 175.7(4) .
C27 N5 C39 C25 -165.9(4) .
B1 N5 C39 C25 18.7(6) .
C27 N5 C39 C47 7.5(5) .
B1 N5 C39 C47 -167.8(4) .
C35 C25 C39 N5 5.4(6) .
C28 C25 C39 N5 173.9(4) .
C35 C25 C39 C47 -165.5(5) .
C28 C25 C39 C47 3.1(8) .
C38 C33 C40 C46 3.4(6) .
C31 C33 C40 C46 -175.3(4) .
C24 C23 C42 C22 0.7(4) .
N4 C22 C42 C23 2.5(4) .
C31 C22 C42 C23 -163.0(4) .
C45 C37 C43 C21 0.9(6) .
C30 C21 C43 C37 -2.3(6) .
C26 C21 C43 C37 176.6(4) .
C43 C37 C45 C51 0.9(7) .
C43 C37 C45 N1 -178.2(4) .
O1 N1 C45 C37 172.7(5) .
O2 N1 C45 C37 -3.9(6) .
O1 N1 C45 C51 -6.5(7) .
O2 N1 C45 C51 176.9(5) .
C33 C40 C46 C48 -0.8(7) .
C27 C19 C47 C39 -1.1(5) .
N5 C39 C47 C19 -3.7(5) .
C25 C39 C47 C19 168.1(5) .
C40 C46 C48 C50 -2.3(7) .
C40 C46 C48 C52 174.1(4) .
C36 C28 C49 C29 0.8(5) .
C25 C28 C49 C29 178.1(3) .
C34 C29 C49 C28 0.5(6) .
C33 C38 C50 C48 0.0(7) .
C46 C48 C50 C38 2.7(6) .
C52 C48 C50 C38 -173.8(4) .
C21 C30 C51 C45 -0.2(7) .
C37 C45 C51 C30 -1.3(7) .
N1 C45 C51 C30 177.8(4) .
C29 C34 C54 C36 2.1(6) .
C53 C34 C54 C36 -177.7(4) .
C28 C36 C54 C34 -0.8(6) .
C55 O5 B1 N4 178.4(3) .
C55 O5 B1 N5 -61.7(5) .
C55 O5 B1 N3 59.5(5) .
C22 N4 B1 O5 -93.8(4) .
C24 N4 B1 O5 91.6(4) .
C22 N4 B1 N5 140.0(4) .
C24 N4 B1 N5 -34.5(5) .
C22 N4 B1 N3 30.9(5) .
C24 N4 B1 N3 -143.7(3) .
C27 N5 B1 O5 -82.8(5) .
C39 N5 B1 O5 92.1(5) .
C27 N5 B1 N4 40.1(5) .
C39 N5 B1 N4 -145.0(4) .
C27 N5 B1 N3 150.2(4) .
C39 N5 B1 N3 -34.9(5) .
C18 N3 B1 O5 88.7(5) .
C35 N3 B1 O5 -94.3(5) .
C18 N3 B1 N4 -33.4(5) .
C35 N3 B1 N4 143.5(4) .
C18 N3 B1 N5 -143.6(4) .
C35 N3 B1 N5 33.4(5) .
C85 N6 C66 C75 160.6(4) .
B2 N6 C66 C75 -16.9(6) .
C85 N6 C66 C76 -7.4(4) .
B2 N6 C66 C76 175.1(4) .
C73 N8 C70 C79 164.2(3) .
B2 N8 C70 C79 -9.8(5) .
C73 N8 C70 C74 -5.2(4) .
B2 N8 C70 C74 -179.2(3) .
C88 N7 C71 C78 7.3(4) .
B2 N7 C71 C78 -166.6(4) .
C88 N7 C71 C79 -165.7(3) .
B2 N7 C71 C79 20.4(5) .
C70 N8 C73 C94 4.9(4) .
B2 N8 C73 C94 178.7(4) .
C70 N8 C73 C75 -161.9(3) .
B2 N8 C73 C75 11.9(6) .
N8 C70 C74 C94 3.4(4) .
C79 C70 C74 C94 -163.5(4) .
N6 C66 C75 C73 -6.3(5) .
C76 C66 C75 C73 157.6(4) .
N6 C66 C75 C80 -177.3(3) .
C76 C66 C75 C80 -13.4(7) .
N8 C73 C75 C66 8.8(5) .
C94 C73 C75 C66 -153.8(4) .
N8 C73 C75 C80 -179.8(3) .
C94 C73 C75 C80 17.6(7) .
C85 C67 C76 C66 0.6(5) .
N6 C66 C76 C67 4.0(4) .
C75 C66 C76 C67 -161.5(4) .
N7 C71 C78 C92 -4.9(5) .
C79 C71 C78 C92 166.0(5) .
N8 C70 C79 C71 -14.7(5) .
C74 C70 C79 C71 150.8(4) .
N8 C70 C79 C68 169.6(3) .
C74 C70 C79 C68 -25.0(6) .
N7 C71 C79 C70 9.6(5) .
C78 C71 C79 C70 -160.6(5) .
N7 C71 C79 C68 -174.8(3) .
C78 C71 C79 C68 15.0(7) .
C83 C68 C79 C70 137.0(4) .
C87 C68 C79 C70 -43.8(5) .
C83 C68 C79 C71 -38.6(6) .
C87 C68 C79 C71 140.6(4) .
C66 C75 C80 C86 -141.7(4) .
C73 C75 C80 C86 47.2(5) .
C66 C75 C80 C98 41.0(6) .
C73 C75 C80 C98 -130.0(4) .
C87 C68 C83 C89 -2.4(6) .
C79 C68 C83 C89 176.8(4) .
C102 C81 C84 C99 2.2(6) .
C104 C81 C84 C99 -178.0(4) .
C66 N6 C85 C69 -161.1(4) .
B2 N6 C85 C69 16.4(6) .
C66 N6 C85 C67 7.9(4) .
B2 N6 C85 C67 -174.6(4) .
C88 C69 C85 N6 6.2(6) .
C97 C69 C85 N6 175.9(3) .
C88 C69 C85 C67 -158.9(4) .
C97 C69 C85 C67 10.9(7) .
C76 C67 C85 N6 -5.0(4) .
C76 C67 C85 C69 161.4(4) .
C98 C80 C86 C95 2.0(6) .
C75 C80 C86 C95 -175.3(4) .
C83 C68 C87 C96 2.9(6) .
C79 C68 C87 C96 -176.4(4) .
C71 N7 C88 C69 165.9(4) .
B2 N7 C88 C69 -20.2(5) .
C71 N7 C88 C92 -6.7(4) .
B2 N7 C88 C92 167.2(3) .
C85 C69 C88 N7 -4.4(6) .
C97 C69 C88 N7 -173.7(3) .
C85 C69 C88 C92 165.3(4) .
C97 C69 C88 C92 -3.9(7) .
C68 C83 C89 C93 0.5(6) .
C71 C78 C92 C88 0.9(5) .
N7 C88 C92 C78 3.4(4) .
C69 C88 C92 C78 -167.3(5) .
C83 C89 C93 C96 0.9(6) .
C83 C89 C93 N2 -177.6(4) .
O4 N2 C93 C96 -173.9(4) .
O3 N2 C93 C96 3.3(6) .
O4 N2 C93 C89 4.6(6) .
O3 N2 C93 C89 -178.2(4) .
C70 C74 C94 C73 -0.6(4) .
N8 C73 C94 C74 -2.5(4) .
C75 C73 C94 C74 161.7(4) .
C80 C86 C95 C101 -0.1(7) .
C89 C93 C96 C87 -0.3(6) .
N2 C93 C96 C87 178.1(4) .
C68 C87 C96 C93 -1.6(6) .
C102 C91 C97 C99 0.8(6) .
C102 C91 C97 C69 178.1(4) .
C88 C69 C97 C91 44.5(5) .
C85 C69 C97 C91 -124.9(4) .
C88 C69 C97 C99 -138.2(4) .
C85 C69 C97 C99 52.4(5) .
C101 C77 C98 C80 0.7(7) .
C86 C80 C98 C77 -2.3(6) .
C75 C80 C98 C77 175.0(4) .
C81 C84 C99 C97 -0.9(6) .
C91 C97 C99 C84 -0.6(6) .
C69 C97 C99 C84 -178.0(4) .
C98 C77 C101 C95 1.3(7) .
C98 C77 C101 C100 -173.8(4) .
C86 C95 C101 C77 -1.6(7) .
C86 C95 C101 C100 173.6(4) .
C97 C91 C102 C81 0.6(6) .
C84 C81 C102 C91 -2.1(6) .
C104 C81 C102 C91 178.1(4) .
C143 O6 B2 N8 -83.4(6) .
C144 O6 B2 N8 -171.8(6) .
C143 O6 B2 N7 156.9(5) .
C144 O6 B2 N7 68.6(7) .
C143 O6 B2 N6 36.9(6) .
C144 O6 B2 N6 -51.4(7) .
C73 N8 B2 O6 96.0(4) .
C70 N8 B2 O6 -90.8(5) .
C73 N8 B2 N7 -139.6(4) .
C70 N8 B2 N7 33.6(4) .
C73 N8 B2 N6 -29.7(5) .
C70 N8 B2 N6 143.5(3) .
C71 N7 B2 O6 84.4(4) .
C88 N7 B2 O6 -88.8(4) .
C71 N7 B2 N8 -39.7(5) .
C88 N7 B2 N8 147.0(3) .
C71 N7 B2 N6 -150.0(3) .
C88 N7 B2 N6 36.8(5) .
C66 N6 B2 O6 -92.6(4) .
C85 N6 B2 O6 90.1(5) .
C66 N6 B2 N8 32.1(5) .
C85 N6 B2 N8 -145.1(4) .
C66 N6 B2 N7 142.5(3) .
C85 N6 B2 N7 -34.7(5) .
C123 C119 C122 C121 -0.5(7) .
C124 C121 C122 C119 0.0(8) .
C122 C119 C123 C120 0.2(7) .
C124 C120 C123 C119 0.7(7) .
C123 C120 C124 C121 -1.2(8) .
C122 C121 C124 C120 0.9(8) .
C133 C131 C132 C134 -0.6(7) .
C132 C131 C133 C136 -0.2(8) .
C131 C132 C134 C135 0.8(8) .
C132 C134 C135 C136 -0.3(8) .
C131 C133 C136 C135 0.6(8) .
C134 C135 C136 C133 -0.4(8) .
C139 C137 C138 C139 -0.3(10) 2_766
C142 C140 C141 C142 2.2(9) 2_656
C141 C140 C142 C141 -2.2(9) 2_656
C138 C137 C139 C138 0.3(10) 2_766
